data_7153434
loop_
_publ_author_name
'Kumar, Pradeep'
'Dubey, Abhishek'
'Puranik, Vedavati G.'

_publ_section_title
;
 A general and concise asymmetric synthesis of sphingosine, safingol and
 phytosphingosines via tethered aminohydroxylation.
;
_journal_issue 22
_journal_name_full 'Organic &amp; biomolecular chemistry'
_journal_page_first 5074
_journal_page_last 5086
_journal_paper_doi 10.1039/c0ob00117a
_journal_volume 8
_journal_year 2010
_chemical_formula_moiety 'C18 H35 N O2'
_chemical_formula_sum 'C18 H35 N O2'
_chemical_formula_weight 297.47
_chemical_name_systematic
;
?
;
_space_group_IT_number 4
_symmetry_cell_setting monoclinic
_symmetry_space_group_name_Hall 'P 2yb'
_symmetry_space_group_name_H-M 'P 1 21 1'
_atom_sites_solution_hydrogens geom
_atom_sites_solution_primary direct
_atom_sites_solution_secondary difmap
_audit_creation_method SHELXL-97
_cell_angle_alpha 90.00
_cell_angle_beta 94.207(2)
_cell_angle_gamma 90.00
_cell_formula_units_Z 2
_cell_length_a 5.9598(5)
_cell_length_b 5.2424(4)
_cell_length_c 30.618(2)
_cell_measurement_reflns_used 1885
_cell_measurement_temperature 293(2)
_cell_measurement_theta_max 26.086
_cell_measurement_theta_min 2.668
_cell_volume 954.04(12)
_computing_cell_refinement 'BRUKER SAINT'
_computing_data_collection 'BRUKER SMART'
_computing_data_reduction 'BRUKER SAINT'
_computing_molecular_graphics 'SHELXTL, PyMOL and PLATON'
_computing_publication_material SHELXTL
_computing_structure_refinement 'SHELXL-97 (Sheldrick, 1997)'
_computing_structure_solution 'SHELXS-97 (Sheldrick, 1990)'
_diffrn_ambient_temperature 293(2)
_diffrn_measured_fraction_theta_full 0.999
_diffrn_measured_fraction_theta_max 0.999
_diffrn_measurement_device 'Bruker Smart APEX'
_diffrn_measurement_device_type 'CCD Area Detector'
_diffrn_measurement_method 'Omega Scan'
_diffrn_radiation_monochromator graphite
_diffrn_radiation_source 'fine-focus sealed tube'
_diffrn_radiation_type MoK\a
_diffrn_radiation_wavelength 0.71073
_diffrn_reflns_av_R_equivalents 0.0324
_diffrn_reflns_av_sigmaI/netI 0.0380
_diffrn_reflns_limit_h_max 6
_diffrn_reflns_limit_h_min -6
_diffrn_reflns_limit_k_max 5
_diffrn_reflns_limit_k_min -5
_diffrn_reflns_limit_l_max 34
_diffrn_reflns_limit_l_min -34
_diffrn_reflns_number 7910
_diffrn_reflns_theta_full 23.50
_diffrn_reflns_theta_max 23.50
_diffrn_reflns_theta_min 2.00
_exptl_absorpt_coefficient_mu 0.066
_exptl_absorpt_correction_T_max 0.9950
_exptl_absorpt_correction_T_min 0.9825
_exptl_absorpt_correction_type multi-scan
_exptl_absorpt_process_details 'Bruker SADABS'
_exptl_crystal_colour colourless
_exptl_crystal_density_diffrn 1.036
_exptl_crystal_density_method 'not measured'
_exptl_crystal_description plate
_exptl_crystal_F_000 332
_exptl_crystal_size_max 0.27
_exptl_crystal_size_mid 0.14
_exptl_crystal_size_min 0.08
_refine_diff_density_max 0.141
_refine_diff_density_min -0.124
_refine_diff_density_rms 0.034
_refine_ls_abs_structure_details 'Flack H D (1983), Acta Cryst. A39, 876-881'
_refine_ls_abs_structure_Flack 1(3)
_refine_ls_extinction_method none
_refine_ls_goodness_of_fit_ref 1.182
_refine_ls_hydrogen_treatment riding
_refine_ls_matrix_type full
_refine_ls_number_parameters 193
_refine_ls_number_reflns 2808
_refine_ls_number_restraints 1
_refine_ls_restrained_S_all 1.182
_refine_ls_R_factor_all 0.0975
_refine_ls_R_factor_gt 0.0732
_refine_ls_shift/su_max 0.000
_refine_ls_shift/su_mean 0.000
_refine_ls_structure_factor_coef Fsqd
_refine_ls_weighting_details 'calc w=1/[\s^2^(Fo^2^)+(0.0774P)^2^+0.1004P] where P=(Fo^2^+2Fc^2^)/3'
_refine_ls_weighting_scheme calc
_refine_ls_wR_factor_gt 0.1667
_refine_ls_wR_factor_ref 0.1788
_reflns_number_gt 2120
_reflns_number_total 2808
_reflns_threshold_expression >2sigma(I)
_cod_data_source_file c0ob00117a.txt
_cod_data_source_block C18H35NO2compound27
_cod_depositor_comments
;
The following automatic conversions were performed:

'_symmetry_cell_setting' value 'Monoclinic' changed to 'monoclinic'
according to /home/saulius/struct/CIF-dictionaries/cif_core.dic
dictionary named 'cif_core.dic' version 2.4.2 from 2011-04-26.

Automatic conversion script
Id: cif_fix_values 1891 2012-01-12 08:04:46Z andrius 
;
_cod_original_cell_volume 954.04(13)
_cod_original_sg_symbol_H-M P21
_cod_database_code 7153434

loop_
_symmetry_equiv_pos_as_xyz
'x, y, z'
'-x, y+1/2, -z'

loop_
_atom_site_label
_atom_site_type_symbol
_atom_site_fract_x
_atom_site_fract_y
_atom_site_fract_z
_atom_site_U_iso_or_equiv
_atom_site_adp_type
_atom_site_occupancy
_atom_site_symmetry_multiplicity
_atom_site_calc_flag
_atom_site_refinement_flags
O1 O 1.9333(3) 0.1098(5) 0.93812(12) 0.0872(10) Uani 1 1 d .
H1O H 1.8531 -0.0147 0.9415 0.131 Uiso 1 1 calc R
O2 O 1.3737(3) 0.2334(5) 0.94618(10) 0.0802(9) Uani 1 1 d .
H2O H 1.2470 0.1854 0.9377 0.120 Uiso 1 1 calc R
N N 1.6399(4) 0.7166(5) 0.95153(12) 0.0776(10) Uani 1 1 d .
H0A H 1.6956 0.7428 0.9779 0.093 Uiso 1 1 calc R
H0B H 1.5535 0.8290 0.9386 0.093 Uiso 1 1 calc R
C1 C 1.8455(5) 0.3222(7) 0.95911(16) 0.0751(13) Uani 1 1 d .
H1A H 1.9690 0.4275 0.9711 0.090 Uiso 1 1 calc R
H1B H 1.7627 0.2636 0.9833 0.090 Uiso 1 1 calc R
C2 C 1.6921(5) 0.4818(6) 0.92885(16) 0.0708(12) Uani 1 1 d .
H2A H 1.7767 0.5293 0.9038 0.085 Uiso 1 1 calc R
C3 C 1.4812(5) 0.3365(7) 0.91074(15) 0.0736(13) Uani 1 1 d .
H3 H 1.5286 0.1956 0.8925 0.088 Uiso 1 1 calc R
C4 C 1.3331(7) 0.5061(8) 0.88340(17) 0.0848(14) Uani 1 1 d .
C5 C 1.2247(8) 0.6661(8) 0.86435(18) 0.0937(14) Uani 1 1 d .
C6 C 1.0865(9) 0.8683(9) 0.8423(2) 0.1089(17) Uani 1 1 d .
H6A H 1.1860 0.9808 0.8276 0.131 Uiso 1 1 calc R
H6B H 1.0193 0.9680 0.8646 0.131 Uiso 1 1 calc R
C7 C 0.9035(8) 0.7858(9) 0.80964(18) 0.1004(15) Uani 1 1 d .
H7A H 0.8063 0.6665 0.8235 0.121 Uiso 1 1 calc R
H7B H 0.9692 0.6973 0.7859 0.121 Uiso 1 1 calc R
C8 C 0.7642(10) 1.0054(10) 0.79120(19) 0.1142(18) Uani 1 1 d .
H8A H 0.6980 1.0910 0.8152 0.137 Uiso 1 1 calc R
H8B H 0.8640 1.1262 0.7785 0.137 Uiso 1 1 calc R
C9 C 0.5797(10) 0.9399(10) 0.75738(19) 0.1161(18) Uani 1 1 d .
H9A H 0.4803 0.8173 0.7698 0.139 Uiso 1 1 calc R
H9B H 0.6451 0.8585 0.7329 0.139 Uiso 1 1 calc R
C10 C 0.4408(10) 1.1672(10) 0.74042(18) 0.1191(19) Uani 1 1 d .
H10A H 0.3721 1.2444 0.7650 0.143 Uiso 1 1 calc R
H10B H 0.5421 1.2924 0.7293 0.143 Uiso 1 1 calc R
C11 C 0.2598(11) 1.1128(11) 0.70535(19) 0.126(2) Uani 1 1 d .
H11A H 0.1587 0.9874 0.7165 0.152 Uiso 1 1 calc R
H11B H 0.3286 1.0359 0.6808 0.152 Uiso 1 1 calc R
C12 C 0.1219(11) 1.3367(10) 0.6886(2) 0.130(2) Uani 1 1 d .
H12A H 0.0514 1.4120 0.7131 0.156 Uiso 1 1 calc R
H12B H 0.2233 1.4632 0.6779 0.156 Uiso 1 1 calc R
C13 C -0.0573(11) 1.2839(12) 0.65302(19) 0.135(2) Uani 1 1 d .
H13A H -0.1582 1.1560 0.6635 0.162 Uiso 1 1 calc R
H13B H 0.0129 1.2113 0.6283 0.162 Uiso 1 1 calc R
C14 C -0.1966(12) 1.5133(11) 0.63706(19) 0.134(2) Uani 1 1 d .
H14A H -0.2699 1.5837 0.6616 0.160 Uiso 1 1 calc R
H14B H -0.0957 1.6428 0.6272 0.160 Uiso 1 1 calc R
C15 C -0.3709(12) 1.4594(12) 0.6011(2) 0.144(2) Uani 1 1 d .
H15A H -0.4732 1.3319 0.6111 0.173 Uiso 1 1 calc R
H15B H -0.2979 1.3865 0.5767 0.173 Uiso 1 1 calc R
C16 C -0.5061(11) 1.6869(12) 0.58482(17) 0.143(2) Uani 1 1 d .
H16A H -0.5737 1.7627 0.6096 0.172 Uiso 1 1 calc R
H16B H -0.4031 1.8116 0.5741 0.172 Uiso 1 1 calc R
C17 C -0.6867(13) 1.6414(13) 0.5499(2) 0.171(3) Uani 1 1 d .
H17A H -0.7887 1.5144 0.5602 0.205 Uiso 1 1 calc R
H17B H -0.6194 1.5699 0.5247 0.205 Uiso 1 1 calc R
C18 C -0.8204(13) 1.8692(14) 0.5353(2) 0.180(3) Uani 1 1 d .
H18A H -0.7206 2.0036 0.5279 0.270 Uiso 1 1 calc R
H18B H -0.9085 1.9252 0.5585 0.270 Uiso 1 1 calc R
H18C H -0.9183 1.8260 0.5101 0.270 Uiso 1 1 calc R

loop_
_atom_site_aniso_label
_atom_site_aniso_U_11
_atom_site_aniso_U_22
_atom_site_aniso_U_33
_atom_site_aniso_U_23
_atom_site_aniso_U_13
_atom_site_aniso_U_12
O1 0.0317(12) 0.0359(13) 0.195(3) -0.0077(16) 0.0170(15) -0.0055(10)
O2 0.0266(11) 0.0573(14) 0.157(2) 0.0219(17) 0.0076(14) -0.0100(11)
N 0.0397(15) 0.0289(15) 0.163(3) -0.0017(19) 0.0003(18) -0.0002(13)
C1 0.0246(15) 0.042(2) 0.159(4) -0.011(2) 0.006(2) -0.0012(16)
C2 0.0319(17) 0.039(2) 0.144(4) 0.007(2) 0.022(2) -0.0067(17)
C3 0.0319(16) 0.045(2) 0.145(4) 0.004(2) 0.011(2) -0.0048(17)
C4 0.059(2) 0.049(2) 0.145(4) 0.011(3) -0.004(3) -0.012(2)
C5 0.075(3) 0.059(3) 0.145(4) 0.016(3) -0.002(3) -0.017(2)
C6 0.103(4) 0.056(3) 0.164(5) 0.010(3) -0.014(3) 0.001(3)
C7 0.107(3) 0.060(3) 0.131(4) 0.017(3) -0.015(3) -0.004(3)
C8 0.129(4) 0.071(3) 0.137(5) 0.000(3) -0.029(4) 0.000(3)
C9 0.152(5) 0.067(3) 0.124(4) 0.008(3) -0.021(4) 0.007(3)
C10 0.165(5) 0.069(4) 0.117(4) 0.003(3) -0.040(4) 0.001(3)
C11 0.184(6) 0.080(3) 0.109(4) 0.007(3) -0.033(4) 0.006(4)
C12 0.193(6) 0.078(3) 0.110(4) 0.004(3) -0.041(4) 0.010(4)
C13 0.197(6) 0.090(4) 0.109(4) -0.004(3) -0.054(4) 0.004(4)
C14 0.206(6) 0.088(4) 0.098(4) -0.001(3) -0.053(4) 0.005(4)
C15 0.221(7) 0.092(4) 0.109(4) 0.002(3) -0.059(4) 0.010(5)
C16 0.226(7) 0.095(4) 0.098(4) -0.008(4) -0.064(4) 0.005(5)
C17 0.250(9) 0.113(5) 0.134(5) -0.004(5) -0.088(6) 0.016(6)
C18 0.272(9) 0.124(5) 0.131(5) 0.011(4) -0.079(6) 0.016(6)

loop_
_atom_type_symbol
_atom_type_description
_atom_type_scat_dispersion_real
_atom_type_scat_dispersion_imag
_atom_type_scat_source
C C 0.0033 0.0016 'International Tables Vol C Tables 4.2.6.8 and 6.1.1.4'
H H 0.0000 0.0000 'International Tables Vol C Tables 4.2.6.8 and 6.1.1.4'
N N 0.0061 0.0033 'International Tables Vol C Tables 4.2.6.8 and 6.1.1.4'
O O 0.0106 0.0060 'International Tables Vol C Tables 4.2.6.8 and 6.1.1.4'

loop_
_geom_angle_atom_site_label_1
_geom_angle_atom_site_label_2
_geom_angle_atom_site_label_3
_geom_angle
C1 O1 H1O 109.5
C3 O2 H2O 109.5
C2 N H0A 120.0
C2 N H0B 120.0
H0A N H0B 120.0
O1 C1 C2 112.8(4)
O1 C1 H1A 109.0
C2 C1 H1A 109.0
O1 C1 H1B 109.0
C2 C1 H1B 109.0
H1A C1 H1B 107.8
N C2 C1 108.5(4)
N C2 C3 113.1(3)
C1 C2 C3 112.9(3)
N C2 H2A 107.3
C1 C2 H2A 107.3
C3 C2 H2A 107.3
O2 C3 C4 112.5(3)
O2 C3 C2 108.6(3)
C4 C3 C2 110.2(3)
O2 C3 H3 108.5
C4 C3 H3 108.5
C2 C3 H3 108.5
C5 C4 C3 172.1(5)
C4 C5 C6 177.8(6)
C5 C6 C7 117.1(4)
C5 C6 H6A 108.0
C7 C6 H6A 108.0
C5 C6 H6B 108.0
C7 C6 H6B 108.0
H6A C6 H6B 107.3
C6 C7 C8 112.7(4)
C6 C7 H7A 109.0
C8 C7 H7A 109.0
C6 C7 H7B 109.0
C8 C7 H7B 109.0
H7A C7 H7B 107.8
C9 C8 C7 116.2(4)
C9 C8 H8A 108.2
C7 C8 H8A 108.2
C9 C8 H8B 108.2
C7 C8 H8B 108.2
H8A C8 H8B 107.4
C8 C9 C10 114.3(4)
C8 C9 H9A 108.7
C10 C9 H9A 108.7
C8 C9 H9B 108.7
C10 C9 H9B 108.7
H9A C9 H9B 107.6
C11 C10 C9 116.3(4)
C11 C10 H10A 108.2
C9 C10 H10A 108.2
C11 C10 H10B 108.2
C9 C10 H10B 108.2
H10A C10 H10B 107.4
C10 C11 C12 116.5(5)
C10 C11 H11A 108.2
C12 C11 H11A 108.2
C10 C11 H11B 108.2
C12 C11 H11B 108.2
H11A C11 H11B 107.3
C13 C12 C11 116.7(5)
C13 C12 H12A 108.1
C11 C12 H12A 108.1
C13 C12 H12B 108.1
C11 C12 H12B 108.1
H12A C12 H12B 107.3
C12 C13 C14 115.6(5)
C12 C13 H13A 108.4
C14 C13 H13A 108.4
C12 C13 H13B 108.4
C14 C13 H13B 108.4
H13A C13 H13B 107.4
C15 C14 C13 115.0(5)
C15 C14 H14A 108.5
C13 C14 H14A 108.5
C15 C14 H14B 108.5
C13 C14 H14B 108.5
H14A C14 H14B 107.5
C14 C15 C16 115.1(5)
C14 C15 H15A 108.5
C16 C15 H15A 108.5
C14 C15 H15B 108.5
C16 C15 H15B 108.5
H15A C15 H15B 107.5
C17 C16 C15 117.1(5)
C17 C16 H16A 108.0
C15 C16 H16A 108.0
C17 C16 H16B 108.0
C15 C16 H16B 108.0
H16A C16 H16B 107.3
C16 C17 C18 115.7(5)
C16 C17 H17A 108.4
C18 C17 H17A 108.4
C16 C17 H17B 108.4
C18 C17 H17B 108.4
H17A C17 H17B 107.4
C17 C18 H18A 109.5
C17 C18 H18B 109.5
H18A C18 H18B 109.5
C17 C18 H18C 109.5
H18A C18 H18C 109.5
H18B C18 H18C 109.5

loop_
_geom_bond_atom_site_label_1
_geom_bond_atom_site_label_2
_geom_bond_distance
O1 C1 1.406(4)
O1 H1O 0.8200
O2 C3 1.408(4)
O2 H2O 0.8200
N C2 1.458(5)
N H0A 0.8600
N H0B 0.8600
C1 C2 1.507(5)
C1 H1A 0.9700
C1 H1B 0.9700
C2 C3 1.538(5)
C2 H2A 0.9800
C3 C4 1.471(6)
C3 H3 0.9800
C4 C5 1.186(6)
C5 C6 1.476(6)
C6 C7 1.488(6)
C6 H6A 0.9700
C6 H6B 0.9700
C7 C8 1.505(6)
C7 H7A 0.9700
C7 H7B 0.9700
C8 C9 1.494(7)
C8 H8A 0.9700
C8 H8B 0.9700
C9 C10 1.520(7)
C9 H9A 0.9700
C9 H9B 0.9700
C10 C11 1.493(6)
C10 H10A 0.9700
C10 H10B 0.9700
C11 C12 1.501(7)
C11 H11A 0.9700
C11 H11B 0.9700
C12 C13 1.494(7)
C12 H12A 0.9700
C12 H12B 0.9700
C13 C14 1.522(8)
C13 H13A 0.9700
C13 H13B 0.9700
C14 C15 1.485(7)
C14 H14A 0.9700
C14 H14B 0.9700
C15 C16 1.503(8)
C15 H15A 0.9700
C15 H15B 0.9700
C16 C17 1.480(7)
C16 H16A 0.9700
C16 H16B 0.9700
C17 C18 1.486(9)
C17 H17A 0.9700
C17 H17B 0.9700
C18 H18A 0.9600
C18 H18B 0.9600
C18 H18C 0.9600

loop_
_geom_torsion_atom_site_label_1
_geom_torsion_atom_site_label_2
_geom_torsion_atom_site_label_3
_geom_torsion_atom_site_label_4
_geom_torsion
O1 C1 C2 N -170.9(2)
O1 C1 C2 C3 62.9(4)
N C2 C3 O2 -70.4(4)
C1 C2 C3 O2 53.4(4)
N C2 C3 C4 53.3(5)
C1 C2 C3 C4 177.0(4)
O2 C3 C4 C5 94(4)
C2 C3 C4 C5 -27(4)
C3 C4 C5 C6 -56(13)
C4 C5 C6 C7 -117(11)
C5 C6 C7 C8 176.4(5)
C6 C7 C8 C9 178.6(5)
C7 C8 C9 C10 178.8(5)
C8 C9 C10 C11 177.8(5)
C9 C10 C11 C12 179.9(6)
C10 C11 C12 C13 179.2(6)
C11 C12 C13 C14 179.2(6)
C12 C13 C14 C15 178.7(6)
C13 C14 C15 C16 -179.1(6)
C14 C15 C16 C17 -178.2(6)
C15 C16 C17 C18 178.7(8)
